data_7212059
loop_
_publ_author_name
'Zhang, Zhen-Jie'
'Zhang, Shi-Yuan'
'Li, Yi'
'Niu, Zheng'
'Shi, Wei'
'Cheng, Peng'

_publ_section_title
;
 Systematic investigation of the lanthanide coordination polymers with
 \g-pyrone-2,6-dicarboxylic acid
;
_journal_issue 6
_journal_name_full CrystEngComm
_journal_page_first 1809
_journal_paper_doi 10.1039/b919056b
_journal_volume 12
_journal_year 2010
_chemical_formula_sum 'C21 H30 Dy2 O30'
_chemical_formula_weight 1087.44
_chemical_name_systematic
;
?
;
_space_group_IT_number 2
_symmetry_cell_setting triclinic
_symmetry_space_group_name_Hall '-P 1'
_symmetry_space_group_name_H-M 'P -1'
_atom_sites_solution_hydrogens geom
_atom_sites_solution_primary direct
_atom_sites_solution_secondary difmap
_audit_creation_method SHELXL-97
_cell_angle_alpha 69.53(3)
_cell_angle_beta 68.52(3)
_cell_angle_gamma 83.76(3)
_cell_formula_units_Z 1
_cell_length_a 9.4832(19)
_cell_length_b 9.6260(19)
_cell_length_c 10.142(2)
_cell_measurement_reflns_used 2847
_cell_measurement_temperature 113(2)
_cell_measurement_theta_max 25
_cell_measurement_theta_min 2.26
_cell_volume 806.9(4)
_computing_cell_refinement 'Bruker XSCANS'
_computing_data_collection 'Bruker XSCANS'
_computing_data_reduction 'Bruker SHELXTL'
_computing_molecular_graphics 'Bruker SHELXTL'
_computing_publication_material 'Bruker SHELXTL'
_computing_structure_refinement 'SHELXL-97 (Sheldrick, 1997)'
_computing_structure_solution 'SHELXS-97 (Sheldrick, 1990)'
_diffrn_ambient_temperature 113(2)
_diffrn_measured_fraction_theta_full 0.998
_diffrn_measured_fraction_theta_max 0.998
_diffrn_measurement_device_type 'Bruker P4'
_diffrn_measurement_method '\w scans'
_diffrn_radiation_monochromator graphite
_diffrn_radiation_source 'fine-focus sealed tube'
_diffrn_radiation_type MoK\a
_diffrn_radiation_wavelength 0.71073
_diffrn_reflns_av_R_equivalents 0.0669
_diffrn_reflns_av_sigmaI/netI 0.0814
_diffrn_reflns_limit_h_max 11
_diffrn_reflns_limit_h_min -11
_diffrn_reflns_limit_k_max 11
_diffrn_reflns_limit_k_min -11
_diffrn_reflns_limit_l_max 12
_diffrn_reflns_limit_l_min -12
_diffrn_reflns_number 7676
_diffrn_reflns_theta_full 25.00
_diffrn_reflns_theta_max 25.00
_diffrn_reflns_theta_min 2.26
_exptl_absorpt_coefficient_mu 4.714
_exptl_absorpt_correction_T_max 0.7652
_exptl_absorpt_correction_T_min 0.6500
_exptl_absorpt_correction_type multi-scan
_exptl_absorpt_process_details Crystalclear
_exptl_crystal_colour Colorless
_exptl_crystal_density_diffrn 2.238
_exptl_crystal_density_method 'not measured'
_exptl_crystal_description Prism
_exptl_crystal_F_000 528
_exptl_crystal_size_max 0.10
_exptl_crystal_size_mid 0.08
_exptl_crystal_size_min 0.06
_refine_diff_density_max 2.101
_refine_diff_density_min -2.305
_refine_diff_density_rms 0.223
_refine_ls_extinction_method none
_refine_ls_goodness_of_fit_ref 1.016
_refine_ls_hydrogen_treatment constr
_refine_ls_matrix_type full
_refine_ls_number_parameters 316
_refine_ls_number_reflns 2847
_refine_ls_number_restraints 210
_refine_ls_restrained_S_all 0.993
_refine_ls_R_factor_all 0.0454
_refine_ls_R_factor_gt 0.0405
_refine_ls_shift/su_max 0.000
_refine_ls_shift/su_mean 0.000
_refine_ls_structure_factor_coef Fsqd
_refine_ls_weighting_details 'calc w=1/[\s^2^(Fo^2^)+(0.0491P)^2^+0.0000P] where P=(Fo^2^+2Fc^2^)/3'
_refine_ls_weighting_scheme calc
_refine_ls_wR_factor_gt 0.0965
_refine_ls_wR_factor_ref 0.0991
_reflns_number_gt 2471
_reflns_number_total 2847
_reflns_threshold_expression >2sigma(I)
_cod_data_source_file b919056b.txt
_cod_data_source_block Dy-5
_cod_depositor_comments
;
The following automatic conversions were performed:

'_symmetry_cell_setting' value 'Triclinic' changed to 'triclinic'
according to /home/saulius/struct/CIF-dictionaries/cif_core.dic
dictionary named 'cif_core.dic' version 2.4.2 from 2011-04-26.

Automatic conversion script
Id: cif_fix_values 1891 2012-01-12 08:04:46Z andrius 
;
_cod_original_cell_volume 806.9(3)
_cod_original_sg_symbol_H-M P-1
_cod_database_code 7212059

loop_
_symmetry_equiv_pos_as_xyz
'x, y, z'
'-x, -y, -z'

loop_
_atom_site_label
_atom_site_type_symbol
_atom_site_fract_x
_atom_site_fract_y
_atom_site_fract_z
_atom_site_U_iso_or_equiv
_atom_site_adp_type
_atom_site_occupancy
_atom_site_symmetry_multiplicity
_atom_site_calc_flag
_atom_site_refinement_flags
Dy1 Dy 0.82543(3) 0.30877(3) 0.21062(3) 0.01102(13) Uani 1 1 d .
C1 C 0.6180(8) 0.3611(7) 0.5477(7) 0.0130(14) Uani 1 1 d U
C2 C 0.4777(8) 0.2579(7) 0.6372(7) 0.0127(14) Uani 1 1 d U
C3 C 0.4600(8) 0.1312(7) 0.6190(8) 0.0163(15) Uani 1 1 d U
H3A H 0.5327 0.1037 0.5421 0.020 Uiso 1 1 calc R
C4 C 0.3294(8) 0.0368(7) 0.7176(8) 0.0156(15) Uani 1 1 d U
C5 C 0.2193(8) 0.0948(8) 0.8233(8) 0.0179(16) Uani 1 1 d U
H5A H 0.1301 0.0409 0.8878 0.021 Uiso 1 1 calc R
C6 C 0.2431(8) 0.2287(7) 0.8313(7) 0.0127(14) Uani 1 1 d U
C7 C 0.1347(7) 0.3027(7) 0.9353(7) 0.0115(14) Uani 1 1 d U
C8 C 0.8062(14) 0.2855(14) -0.1069(14) 0.009(3) Uani 0.50 1 d PU
C9 C 0.6804(14) 0.1765(14) -0.0675(14) 0.009(3) Uani 0.50 1 d PU
C10 C 0.6933(15) 0.0751(14) -0.1353(15) 0.013(3) Uani 0.50 1 d PU
H10A H 0.7789 0.0798 -0.2244 0.015 Uiso 0.50 1 d PR
C11 C 0.5820(17) -0.0377(17) -0.0749(16) 0.013(3) Uani 0.50 1 d PU
C12 C 0.4514(16) -0.0288(16) 0.0530(15) 0.012(3) Uani 0.50 1 d PU
H12A H 0.3703 -0.1006 0.0973 0.014 Uiso 0.50 1 d PR
C13 C 0.4451(17) 0.0737(17) 0.1133(17) 0.014(3) Uani 0.50 1 d PU
C14 C 0.3192(15) 0.0896(15) 0.2565(15) 0.013(3) Uani 0.50 1 d PU
O1 O 0.7163(5) 0.3219(5) 0.4470(5) 0.0132(10) Uani 1 1 d U
O2 O 0.6242(5) 0.4703(5) 0.5848(5) 0.0158(11) Uani 1 1 d U
O3 O 0.3721(5) 0.3090(5) 0.7421(5) 0.0122(10) Uani 1 1 d U
O4 O 0.1564(5) 0.4352(5) 0.9086(5) 0.0161(11) Uani 1 1 d U
O5 O 0.0311(6) 0.2187(5) 1.0445(5) 0.0218(12) Uani 1 1 d U
O6 O 0.3155(5) -0.0886(5) 0.7118(5) 0.0167(11) Uani 1 1 d U
O7 O 0.7932(16) 0.3443(16) -0.0122(16) 0.0094(15) Uani 0.50 1 d PU
O8 O 0.9074(12) 0.3016(12) -0.2280(11) 0.023(2) Uani 0.50 1 d PU
O9 O 0.5574(10) 0.1812(9) 0.0541(9) 0.0101(19) Uani 0.50 1 d PU
O10 O 0.3391(11) 0.1783(10) 0.3093(10) 0.016(2) Uani 0.50 1 d PU
O11 O 0.2104(11) -0.0006(10) 0.3052(10) 0.018(2) Uani 0.50 1 d PU
O12 O 0.5933(12) -0.1407(12) -0.1305(11) 0.022(2) Uani 0.50 1 d PU
O13 O 0.9260(6) 0.1091(5) 0.3610(6) 0.0241(12) Uani 1 1 d U
H13A H 0.8904 0.0436 0.4461 0.036 Uiso 1 1 d R
H13B H 1.0163 0.0901 0.3554 0.036 Uiso 1 1 d R
O14 O 1.0376(5) 0.3957(5) 0.2342(5) 0.0205(11) Uani 1 1 d U
H14B H 1.0565 0.3894 0.3113 0.031 Uiso 1 1 d R
H14A H 1.1023 0.4626 0.1693 0.031 Uiso 1 1 d R
O15 O 0.5673(5) 0.3811(5) 0.2422(5) 0.0170(11) Uani 1 1 d U
H15A H 0.5185 0.4391 0.2896 0.025 Uiso 1 1 d R
H15B H 0.4917 0.3317 0.2569 0.025 Uiso 1 1 d R
O16 O 0.8718(6) 0.6460(6) 0.5204(6) 0.0271(13) Uani 1 1 d U
H16A H 0.9573 0.6610 0.4514 0.033 Uiso 1 1 d R
H16B H 0.8050 0.6841 0.4839 0.033 Uiso 1 1 d R
O17 O 0.5082(11) 0.5730(10) 0.0052(11) 0.019(2) Uani 0.50 1 d PU
O18 O 0.9030(11) 0.2155(11) -0.2371(11) 0.022(2) Uani 0.50 1 d PU
O19 O 0.2041(11) 0.1216(10) 0.4061(11) 0.019(2) Uani 0.50 1 d PU
O20 O 0.7775(16) 0.3590(16) -0.0324(16) 0.0094(15) Uani 0.50 1 d PU

loop_
_atom_site_aniso_label
_atom_site_aniso_U_11
_atom_site_aniso_U_22
_atom_site_aniso_U_33
_atom_site_aniso_U_23
_atom_site_aniso_U_13
_atom_site_aniso_U_12
Dy1 0.00973(19) 0.01065(19) 0.0110(2) -0.00772(15) 0.00305(14) -0.00311(13)
C1 0.0131(17) 0.0131(17) 0.0127(17) -0.0050(10) -0.0038(10) 0.0001(10)
C2 0.0125(17) 0.0128(17) 0.0125(17) -0.0048(10) -0.0037(10) 0.0004(10)
C3 0.0166(18) 0.0160(17) 0.0163(18) -0.0069(11) -0.0046(10) 0.0003(10)
C4 0.0155(17) 0.0154(17) 0.0160(17) -0.0062(10) -0.0048(10) -0.0004(10)
C5 0.0178(18) 0.0175(18) 0.0183(18) -0.0066(11) -0.0056(11) -0.0003(10)
C6 0.0125(17) 0.0130(17) 0.0125(17) -0.0044(10) -0.0041(10) 0.0000(10)
C7 0.0110(17) 0.0119(16) 0.0114(16) -0.0042(10) -0.0036(10) 0.0003(10)
C8 0.009(3) 0.009(3) 0.009(3) -0.0031(13) -0.0028(13) 0.0001(10)
C9 0.009(3) 0.009(3) 0.009(3) -0.0028(13) -0.0030(13) 0.0001(10)
C10 0.013(3) 0.013(3) 0.013(3) -0.0045(13) -0.0041(14) 0.0004(10)
C11 0.013(3) 0.013(3) 0.013(3) -0.0044(14) -0.0044(14) 0.0002(10)
C12 0.012(3) 0.012(3) 0.012(3) -0.0042(13) -0.0040(14) 0.0002(10)
C13 0.014(3) 0.015(3) 0.014(3) -0.0046(14) -0.0049(15) 0.0004(10)
C14 0.013(3) 0.013(3) 0.013(3) -0.0043(14) -0.0047(14) 0.0002(10)
O1 0.0134(13) 0.0130(13) 0.0130(13) -0.0062(9) -0.0028(9) 0.0004(9)
O2 0.0161(14) 0.0149(13) 0.0166(13) -0.0073(9) -0.0038(9) -0.0005(9)
O3 0.0123(13) 0.0119(13) 0.0123(13) -0.0055(9) -0.0027(9) -0.0006(9)
O4 0.0161(14) 0.0156(13) 0.0160(14) -0.0065(9) -0.0039(9) 0.0009(9)
O5 0.0216(15) 0.0216(14) 0.0227(14) -0.0094(10) -0.0059(10) -0.0012(9)
O6 0.0172(14) 0.0156(13) 0.0176(14) -0.0080(9) -0.0039(9) -0.0002(9)
O7 0.0094(17) 0.0095(16) 0.0092(17) -0.0032(10) -0.0033(8) 0.0006(8)
O8 0.023(3) 0.023(3) 0.023(3) -0.0081(12) -0.0077(12) -0.0002(10)
O9 0.010(2) 0.010(2) 0.010(2) -0.0038(11) -0.0031(11) -0.0001(10)
O10 0.016(2) 0.016(2) 0.016(2) -0.0059(12) -0.0053(12) 0.0003(10)
O11 0.017(2) 0.018(2) 0.018(2) -0.0059(12) -0.0057(12) 0.0002(10)
O12 0.023(3) 0.022(3) 0.022(3) -0.0080(13) -0.0078(13) 0.0000(10)
O13 0.0229(15) 0.0232(15) 0.0248(15) -0.0067(10) -0.0083(10) 0.0012(9)
O14 0.0196(14) 0.0211(14) 0.0204(14) -0.0055(10) -0.0075(10) -0.0017(9)
O15 0.0174(14) 0.0175(14) 0.0175(14) -0.0086(9) -0.0050(9) -0.0002(9)
O16 0.0265(15) 0.0289(15) 0.0259(15) -0.0092(10) -0.0089(10) -0.0011(9)
O17 0.020(2) 0.019(2) 0.019(2) -0.0064(12) -0.0071(12) 0.0004(10)
O18 0.022(2) 0.021(2) 0.021(2) -0.0080(12) -0.0068(12) 0.0005(10)
O19 0.019(2) 0.019(2) 0.018(2) -0.0063(12) -0.0062(12) 0.0004(10)
O20 0.0095(17) 0.0095(16) 0.0092(17) -0.0034(10) -0.0032(8) 0.0006(8)

loop_
_atom_type_symbol
_atom_type_description
_atom_type_scat_dispersion_real
_atom_type_scat_dispersion_imag
_atom_type_scat_source
C C 0.0033 0.0016 'International Tables Vol C Tables 4.2.6.8 and 6.1.1.4'
H H 0.0000 0.0000 'International Tables Vol C Tables 4.2.6.8 and 6.1.1.4'
O O 0.0106 0.0060 'International Tables Vol C Tables 4.2.6.8 and 6.1.1.4'
Dy Dy -0.1892 4.4098 'International Tables Vol C Tables 4.2.6.8 and 6.1.1.4'

loop_
_geom_angle_atom_site_label_1
_geom_angle_atom_site_label_2
_geom_angle_atom_site_label_3
_geom_angle
_geom_angle_site_symmetry_1
_geom_angle_site_symmetry_3
O1 Dy1 O7 145.8(4) . .
O1 Dy1 O4 94.53(16) . 2_666
O7 Dy1 O4 75.4(4) . 2_666
O1 Dy1 O13 75.21(17) . .
O7 Dy1 O13 131.2(4) . .
O4 Dy1 O13 143.29(18) 2_666 .
O1 Dy1 O6 89.93(16) . 2_656
O7 Dy1 O6 82.4(4) . 2_656
O4 Dy1 O6 146.54(17) 2_666 2_656
O13 Dy1 O6 69.72(17) . 2_656
O1 Dy1 O5 146.05(17) . 1_654
O7 Dy1 O5 67.6(4) . 1_654
O4 Dy1 O5 103.72(16) 2_666 1_654
O13 Dy1 O5 73.05(17) . 1_654
O6 Dy1 O5 90.21(16) 2_656 1_654
O1 Dy1 O14 80.25(16) . .
O7 Dy1 O14 125.2(4) . .
O4 Dy1 O14 72.67(16) 2_666 .
O13 Dy1 O14 70.89(17) . .
O6 Dy1 O14 140.62(17) 2_656 .
O5 Dy1 O14 78.30(17) 1_654 .
O1 Dy1 O15 73.01(16) . .
O7 Dy1 O15 72.9(4) . .
O4 Dy1 O15 76.06(16) 2_666 .
O13 Dy1 O15 130.77(17) . .
O6 Dy1 O15 73.63(16) 2_656 .
O5 Dy1 O15 138.89(16) 1_654 .
O14 Dy1 O15 136.62(16) . .
O1 Dy1 O20 142.7(3) . .
O7 Dy1 O20 3.4(7) . .
O4 Dy1 O20 73.3(4) 2_666 .
O13 Dy1 O20 134.3(4) . .
O6 Dy1 O20 83.2(4) 2_656 .
O5 Dy1 O20 70.9(3) 1_654 .
O14 Dy1 O20 126.2(4) . .
O15 Dy1 O20 69.8(3) . .
O1 C1 O2 127.3(6) . .
O1 C1 C2 114.6(6) . .
O2 C1 C2 118.1(6) . .
C3 C2 O3 123.0(6) . .
C3 C2 C1 125.0(6) . .
O3 C2 C1 111.9(5) . .
C2 C3 C4 120.4(7) . .
C2 C3 H3A 119.8 . .
C4 C3 H3A 119.8 . .
O6 C4 C5 122.7(7) . .
O6 C4 C3 122.0(6) . .
C5 C4 C3 115.2(6) . .
C6 C5 C4 120.8(7) . .
C6 C5 H5A 119.6 . .
C4 C5 H5A 119.6 . .
O3 C6 C5 121.6(6) . .
O3 C6 C7 112.6(5) . .
C5 C6 C7 125.8(6) . .
O4 C7 O5 127.0(6) . .
O4 C7 C6 118.1(6) . .
O5 C7 C6 114.9(6) . .
O20 C8 O8 129.1(14) . .
O20 C8 O7 13.1(12) . .
O8 C8 O7 129.0(14) . .
O20 C8 C9 114.4(12) . .
O8 C8 C9 114.8(11) . .
O7 C8 C9 116.2(12) . .
O20 C8 O18 159.5(13) . .
O8 C8 O18 31.8(6) . .
O7 C8 O18 153.5(13) . .
C9 C8 O18 86.1(9) . .
C10 C9 O9 122.7(11) . .
C10 C9 C8 124.0(11) . .
O9 C9 C8 112.9(10) . .
C10 C9 C12 44.3(8) . 2_655
O9 C9 C12 78.8(8) . 2_655
C8 C9 C12 168.2(10) . 2_655
C12 C10 C9 91.2(12) 2_655 .
C12 C10 C11 31.5(7) 2_655 .
C9 C10 C11 120.1(13) . .
C12 C10 C13 42.3(9) 2_655 2_655
C9 C10 C13 133.6(11) . 2_655
C11 C10 C13 16.7(8) . 2_655
C12 C10 H10A 146.5 2_655 .
C9 C10 H10A 119.9 . .
C11 C10 H10A 120.0 . .
C13 C10 H10A 105.7 2_655 .
C13 C11 C12 126(3) 2_655 2_655
C13 C11 O12 30.3(16) 2_655 .
C12 C11 O12 157(2) 2_655 .
C13 C11 C10 129(2) 2_655 .
C12 C11 C10 69.8(17) 2_655 .
O12 C11 C10 122.4(13) . .
C13 C11 C12 106(2) 2_655 .
C12 C11 C12 50.5(18) 2_655 .
O12 C11 C12 121.7(13) . .
C10 C11 C12 115.9(16) . .
C13 C11 O9 33.8(15) 2_655 2_655
C12 C11 O9 117.0(19) 2_655 2_655
O12 C11 O9 45.7(8) . 2_655
C10 C11 O9 163.1(12) . 2_655
C12 C11 O9 77.1(9) . 2_655
C13 C11 C14 47.2(17) 2_655 2_655
C12 C11 C14 139.0(19) 2_655 2_655
O12 C11 C14 36.7(7) . 2_655
C10 C11 C14 87.6(10) . 2_655
C12 C11 C14 153.0(13) . 2_655
O9 C11 C14 77.5(8) 2_655 2_655
C13 C11 C11 115(2) 2_655 2_655
C12 C11 C11 33.8(13) 2_655 2_655
O12 C11 C11 136.1(15) . 2_655
C10 C11 C11 100.7(14) . 2_655
C12 C11 C11 16.7(7) . 2_655
O9 C11 C11 90.5(10) 2_655 2_655
C14 C11 C11 157.4(14) 2_655 2_655
C11 C12 C12 99(2) 2_655 2_655
C11 C12 C13 26.3(15) 2_655 .
C12 C12 C13 93.6(17) 2_655 .
C11 C12 C10 78.7(18) 2_655 2_655
C12 C12 C10 155(2) 2_655 2_655
C13 C12 C10 94.1(13) . 2_655
C11 C12 C11 129.5(18) 2_655 .
C12 C12 C11 30.7(10) 2_655 .
C13 C12 C11 120.8(13) . .
C10 C12 C11 144.2(15) 2_655 .
C11 C12 C13 139(2) 2_655 2_655
C12 C12 C13 47.2(13) 2_655 2_655
C13 C12 C13 140.8(11) . 2_655
C10 C12 C13 121.5(13) 2_655 2_655
C11 C12 C13 22.9(7) . 2_655
C11 C12 C9 119.7(19) 2_655 2_655
C12 C12 C9 123.7(17) 2_655 2_655
C13 C12 C9 138.5(12) . 2_655
C10 C12 C9 44.5(8) 2_655 2_655
C11 C12 C9 100.2(12) . 2_655
C13 C12 C9 78.5(9) 2_655 2_655
C11 C12 H12A 105.9 2_655 .
C12 C12 H12A 145.1 2_655 .
C13 C12 H12A 119.2 . .
C10 C12 H12A 27.2 2_655 .
C11 C12 H12A 119.9 . .
C13 C12 H12A 99.2 2_655 .
C9 C12 H12A 21.4 2_655 .
C11 C13 O12 121(3) 2_655 2_655
C11 C13 C12 27.3(16) 2_655 .
O12 C13 C12 148(2) 2_655 .
C11 C13 O9 129(2) 2_655 .
O12 C13 O9 74.0(16) 2_655 .
C12 C13 O9 122.1(13) . .
C11 C13 C14 113(2) 2_655 .
O12 C13 C14 48.8(14) 2_655 .
C12 C13 C14 126.6(13) . .
O9 C13 C14 111.3(13) . .
C11 C13 C12 51.3(17) 2_655 2_655
O12 C13 C12 136.0(18) 2_655 2_655
C12 C13 C12 39.2(11) . 2_655
O9 C13 C12 83.5(9) . 2_655
C14 C13 C12 164.0(13) . 2_655
C11 C13 C10 34.0(16) 2_655 2_655
O12 C13 C10 114.0(18) 2_655 2_655
C12 C13 C10 43.6(9) . 2_655
O9 C13 C10 163.1(13) . 2_655
C14 C13 C10 83.8(9) . 2_655
C12 C13 C10 80.7(10) 2_655 2_655
O12 C14 O10 99.3(12) 2_655 .
O12 C14 O11 128.6(13) 2_655 .
O10 C14 O11 129.2(13) . .
O12 C14 C13 28.0(7) 2_655 .
O10 C14 C13 118.6(12) . .
O11 C14 C13 112.0(12) . .
O12 C14 O19 147.0(13) 2_655 .
O10 C14 O19 53.4(7) . .
O11 C14 O19 75.9(9) . .
C13 C14 O19 172.0(12) . .
O12 C14 C11 39.6(8) 2_655 2_655
O10 C14 C11 137.4(11) . 2_655
O11 C14 C11 93.2(10) . 2_655
C13 C14 C11 20.0(7) . 2_655
O19 C14 C11 167.7(10) . 2_655
C1 O1 Dy1 154.4(5) . .
C6 O3 C2 118.8(5) . .
C7 O4 Dy1 160.6(5) . 2_666
C7 O5 Dy1 122.7(4) . 1_456
C4 O6 Dy1 151.4(5) . 2_656
C8 O7 Dy1 144.0(11) . .
O18 O8 C8 100.6(13) . .
C9 O9 O12 143.8(10) . 2_655
C9 O9 C13 118.1(11) . .
O12 O9 C13 31.5(7) 2_655 .
C9 O9 C11 103.9(8) . 2_655
O12 O9 C11 41.7(7) 2_655 2_655
C13 O9 C11 17.0(8) . 2_655
C14 O10 O19 79.1(9) . .
C14 O11 O19 61.3(8) . .
C13 O12 C14 103.2(18) 2_655 2_655
C13 O12 C11 29.2(15) 2_655 .
C14 O12 C11 103.7(12) 2_655 .
C13 O12 O9 74.5(16) 2_655 2_655
C14 O12 O9 140.2(12) 2_655 2_655
C11 O12 O9 92.6(10) . 2_655
Dy1 O13 H13A 135.2 . .
Dy1 O13 H13B 130.3 . .
H13A O13 H13B 93.2 . .
Dy1 O14 H14B 130.8 . .
Dy1 O14 H14A 128.0 . .
H14B O14 H14A 99.1 . .
Dy1 O15 H15A 125.4 . .
Dy1 O15 H15B 130.2 . .
H15A O15 H15B 96.7 . .
H16A O16 H16B 109.6 . .
O8 O18 C8 47.6(10) . .
O10 O19 C14 47.5(7) . .
O10 O19 O11 90.3(7) . .
C14 O19 O11 42.9(6) . .
C8 O20 Dy1 128.2(11) . .

loop_
_geom_bond_atom_site_label_1
_geom_bond_atom_site_label_2
_geom_bond_distance
_geom_bond_site_symmetry_2
Dy1 O1 2.281(4) .
Dy1 O7 2.294(14) .
Dy1 O4 2.328(5) 2_666
Dy1 O13 2.355(5) .
Dy1 O6 2.361(5) 2_656
Dy1 O5 2.376(5) 1_654
Dy1 O14 2.380(5) .
Dy1 O15 2.407(5) .
Dy1 O20 2.541(14) .
C1 O1 1.245(8) .
C1 O2 1.247(8) .
C1 C2 1.535(9) .
C2 C3 1.331(9) .
C2 O3 1.362(8) .
C3 C4 1.436(9) .
C3 H3A 0.9300 .
C4 O6 1.252(8) .
C4 C5 1.423(10) .
C5 C6 1.367(9) .
C5 H5A 0.9300 .
C6 O3 1.349(8) .
C6 C7 1.500(9) .
C7 O4 1.232(7) .
C7 O5 1.263(8) .
C8 O20 1.151(19) .
C8 O8 1.221(15) .
C8 O7 1.24(2) .
C8 C9 1.521(17) .
C8 O18 1.625(16) .
C9 C10 1.349(18) .
C9 O9 1.363(15) .
C10 C12 1.346(19) 2_655
C10 C11 1.407(19) .
C10 H10A 0.9592 .
C11 C13 0.724(17) 2_655
C11 C12 0.750(16) 2_655
C11 O12 1.278(19) .
C11 C12 1.45(2) .
C11 O9 1.921(18) 2_655
C12 C11 0.750(16) 2_655
C12 C12 1.13(3) 2_655
C12 C13 1.32(2) .
C12 C10 1.346(19) 2_655
C12 H12A 0.9572 .
C13 C11 0.724(17) 2_655
C13 O12 0.748(15) 2_655
C13 O9 1.380(17) .
C13 C14 1.55(2) .
C14 O12 1.198(16) 2_655
C14 O10 1.216(16) .
C14 O11 1.258(16) .
C14 O19 1.622(16) .
O4 Dy1 2.328(5) 2_666
O5 Dy1 2.376(5) 1_456
O6 Dy1 2.361(5) 2_656
O8 O18 0.872(12) .
O9 O12 1.377(13) 2_655
O9 C11 1.921(18) 2_655
O10 O19 1.326(13) .
O11 O19 1.793(13) .
O12 C13 0.748(15) 2_655
O12 C14 1.199(16) 2_655
O12 O9 1.377(13) 2_655
O13 H13A 0.8422 .
O13 H13B 0.8407 .
O14 H14B 0.8456 .
O14 H14A 0.8476 .
O15 H15A 0.8513 .
O15 H15B 0.8411 .
O16 H16A 0.8415 .
O16 H16B 0.8357 .
O17 O17 1.474(18) 2_665

loop_
_geom_torsion_atom_site_label_1
_geom_torsion_atom_site_label_2
_geom_torsion_atom_site_label_3
_geom_torsion_atom_site_label_4
_geom_torsion
_geom_torsion_site_symmetry_1
_geom_torsion_site_symmetry_4
O1 C1 C2 C3 3.6(10) . .
O2 C1 C2 C3 -174.4(7) . .
O1 C1 C2 O3 -177.9(6) . .
O2 C1 C2 O3 4.1(9) . .
O3 C2 C3 C4 -3.6(11) . .
C1 C2 C3 C4 174.7(6) . .
C2 C3 C4 O6 -173.9(7) . .
C2 C3 C4 C5 4.9(11) . .
O6 C4 C5 C6 176.3(7) . .
C3 C4 C5 C6 -2.5(10) . .
C4 C5 C6 O3 -1.4(11) . .
C4 C5 C6 C7 178.7(6) . .
O3 C6 C7 O4 15.2(9) . .
C5 C6 C7 O4 -164.8(7) . .
O3 C6 C7 O5 -163.4(6) . .
C5 C6 C7 O5 16.6(10) . .
O20 C8 C9 C10 -176.4(14) . .
O8 C8 C9 C10 17.2(19) . .
O7 C8 C9 C10 -162.1(13) . .
O18 C8 C9 C10 3.0(14) . .
O20 C8 C9 O9 -2.5(17) . .
O8 C8 C9 O9 -168.9(11) . .
O7 C8 C9 O9 11.8(17) . .
O18 C8 C9 O9 176.9(10) . .
O20 C8 C9 C12 176(5) . 2_655
O8 C8 C9 C12 9(6) . 2_655
O7 C8 C9 C12 -170(5) . 2_655
O18 C8 C9 C12 -5(5) . 2_655
O9 C9 C10 C12 9.0(16) . 2_655
C8 C9 C10 C12 -177.8(13) . 2_655
O9 C9 C10 C11 -4(2) . .
C8 C9 C10 C11 168.9(13) . .
C12 C9 C10 C11 -13.3(11) 2_655 .
O9 C9 C10 C13 8(2) . 2_655
C8 C9 C10 C13 -178.6(12) . 2_655
C12 C9 C10 C13 -0.9(11) 2_655 2_655
C12 C10 C11 C13 121(4) 2_655 2_655
C9 C10 C11 C13 147(3) . 2_655
C9 C10 C11 C12 26(2) . 2_655
C13 C10 C11 C12 -121(4) 2_655 2_655
C12 C10 C11 O12 158(3) 2_655 .
C9 C10 C11 O12 -176.2(13) . .
C13 C10 C11 O12 37(2) 2_655 .
C12 C10 C11 C12 -21.2(18) 2_655 .
C9 C10 C11 C12 5(2) . .
C13 C10 C11 C12 -142(4) 2_655 .
C12 C10 C11 O9 117(5) 2_655 2_655
C9 C10 C11 O9 143(4) . 2_655
C13 C10 C11 O9 -4(3) 2_655 2_655
C12 C10 C11 C14 145.1(19) 2_655 2_655
C9 C10 C11 C14 171.3(12) . 2_655
C13 C10 C11 C14 24(3) 2_655 2_655
C12 C10 C11 C11 -13.8(12) 2_655 2_655
C9 C10 C11 C11 12.4(18) . 2_655
C13 C10 C11 C11 -135(4) 2_655 2_655
C13 C11 C12 C11 -124(3) 2_655 2_655
C12 C11 C12 C11 -0.004(2) 2_655 2_655
O12 C11 C12 C11 -153(3) . 2_655
C10 C11 C12 C11 26(2) . 2_655
O9 C11 C12 C11 -142(3) 2_655 2_655
C14 C11 C12 C11 -122(4) 2_655 2_655
C13 C11 C12 C12 -124(3) 2_655 2_655
O12 C11 C12 C12 -153(3) . 2_655
C10 C11 C12 C12 26(2) . 2_655
O9 C11 C12 C12 -142(3) 2_655 2_655
C14 C11 C12 C12 -122(4) 2_655 2_655
C11 C11 C12 C12 0.004(2) 2_655 2_655
C13 C11 C12 C13 -155.0(16) 2_655 .
C12 C11 C12 C13 -31(2) 2_655 .
O12 C11 C12 C13 176.7(15) . .
C10 C11 C12 C13 -5(2) . .
O9 C11 C12 C13 -173.1(15) 2_655 .
C14 C11 C12 C13 -153(2) 2_655 .
C11 C11 C12 C13 -31(2) 2_655 .
C13 C11 C12 C10 11(4) 2_655 2_655
C12 C11 C12 C10 135(4) 2_655 2_655
O12 C11 C12 C10 -18(3) . 2_655
C10 C11 C12 C10 161.2(17) . 2_655
O9 C11 C12 C10 -7(2) 2_655 2_655
C14 C11 C12 C10 13(5) 2_655 2_655
C11 C11 C12 C10 135(4) 2_655 2_655
C12 C11 C12 C13 124(3) 2_655 2_655
O12 C11 C12 C13 -28.4(16) . 2_655
C10 C11 C12 C13 150(3) . 2_655
O9 C11 C12 C13 -18.1(19) 2_655 2_655
C14 C11 C12 C13 1.9(19) 2_655 2_655
C11 C11 C12 C13 124(3) 2_655 2_655
C13 C11 C12 C9 19(2) 2_655 2_655
C12 C11 C12 C9 143(3) 2_655 2_655
O12 C11 C12 C9 -9.6(16) . 2_655
C10 C11 C12 C9 169.2(12) . 2_655
O9 C11 C12 C9 0.7(7) 2_655 2_655
C14 C11 C12 C9 21(3) 2_655 2_655
C11 C11 C12 C9 143(3) 2_655 2_655
C12 C12 C13 C11 102(4) 2_655 2_655
C10 C12 C13 C11 -54(3) 2_655 2_655
C11 C12 C13 C11 118(3) . 2_655
C13 C12 C13 C11 103(4) 2_655 2_655
C9 C12 C13 C11 -53(4) 2_655 2_655
C11 C12 C13 O12 -2(4) 2_655 2_655
C12 C12 C13 O12 101(4) 2_655 2_655
C10 C12 C13 O12 -56(4) 2_655 2_655
C11 C12 C13 O12 116(4) . 2_655
C13 C12 C13 O12 101(4) 2_655 2_655
C9 C12 C13 O12 -55(5) 2_655 2_655
C11 C12 C13 O9 -114(4) 2_655 .
C12 C12 C13 O9 -12(2) 2_655 .
C10 C12 C13 O9 -168.4(14) 2_655 .
C11 C12 C13 O9 3(2) . .
C13 C12 C13 O9 -12(2) 2_655 .
C9 C12 C13 O9 -167.4(12) 2_655 .
C11 C12 C13 C14 67(3) 2_655 .
C12 C12 C13 C14 169.8(16) 2_655 .
C10 C12 C13 C14 13.2(19) 2_655 .
C11 C12 C13 C14 -175.1(12) . .
C13 C12 C13 C14 169.8(16) 2_655 .
C9 C12 C13 C14 14(3) 2_655 .
C11 C12 C13 C12 -102(4) 2_655 2_655
C10 C12 C13 C12 -157(2) 2_655 2_655
C11 C12 C13 C12 15.1(10) . 2_655
C13 C12 C13 C12 0.004(2) 2_655 2_655
C9 C12 C13 C12 -156(3) 2_655 2_655
C11 C12 C13 C10 54(3) 2_655 2_655
C12 C12 C13 C10 157(2) 2_655 2_655
C11 C12 C13 C10 171.7(19) . 2_655
C13 C12 C13 C10 157(2) 2_655 2_655
C9 C12 C13 C10 1.0(12) 2_655 2_655
C11 C13 C14 O12 -111(3) 2_655 2_655
C12 C13 C14 O12 -139(3) . 2_655
O9 C13 C14 O12 42.7(16) . 2_655
C12 C13 C14 O12 -115(5) 2_655 2_655
C10 C13 C14 O12 -130(2) 2_655 2_655
C11 C13 C14 O10 -162(2) 2_655 .
O12 C13 C14 O10 -51(2) 2_655 .
C12 C13 C14 O10 170.6(15) . .
O9 C13 C14 O10 -8.0(18) . .
C12 C13 C14 O10 -165(4) 2_655 .
C10 C13 C14 O10 179.7(12) 2_655 .
C11 C13 C14 O11 21(3) 2_655 .
O12 C13 C14 O11 132(2) 2_655 .
C12 C13 C14 O11 -6(2) . .
O9 C13 C14 O11 175.0(11) . .
C12 C13 C14 O11 18(5) 2_655 .
C10 C13 C14 O11 2.6(12) 2_655 .
C11 C13 C14 O19 -168(8) 2_655 .
O12 C13 C14 O19 -57(9) 2_655 .
C12 C13 C14 O19 165(8) . .
O9 C13 C14 O19 -14(9) . .
C12 C13 C14 O19 -171(6) 2_655 .
C10 C13 C14 O19 174(8) 2_655 .
O12 C13 C14 C11 111(3) 2_655 2_655
C12 C13 C14 C11 -27.3(17) . 2_655
O9 C13 C14 C11 154(3) . 2_655
C12 C13 C14 C11 -3(3) 2_655 2_655
C10 C13 C14 C11 -18(2) 2_655 2_655
O2 C1 O1 Dy1 -96.4(11) . .
C2 C1 O1 Dy1 85.8(11) . .
O7 Dy1 O1 C1 -14.4(13) . .
O4 Dy1 O1 C1 56.1(10) 2_666 .
O13 Dy1 O1 C1 -159.7(10) . .
O6 Dy1 O1 C1 -90.7(10) 2_656 .
O5 Dy1 O1 C1 179.0(9) 1_654 .
O14 Dy1 O1 C1 127.6(10) . .
O15 Dy1 O1 C1 -17.8(10) . .
O20 Dy1 O1 C1 -12.1(12) . .
C5 C6 O3 C2 3.0(10) . .
C7 C6 O3 C2 -177.0(6) . .
C3 C2 O3 C6 -0.5(10) . .
C1 C2 O3 C6 -179.0(5) . .
O5 C7 O4 Dy1 -113.3(13) . 2_666
C6 C7 O4 Dy1 68.2(16) . 2_666
O4 C7 O5 Dy1 9.3(10) . 1_456
C6 C7 O5 Dy1 -172.2(4) . 1_456
C5 C4 O6 Dy1 6.1(15) . 2_656
C3 C4 O6 Dy1 -175.1(6) . 2_656
O20 C8 O7 Dy1 165(7) . .
O8 C8 O7 Dy1 -100(2) . .
C9 C8 O7 Dy1 80(2) . .
O18 C8 O7 Dy1 -65(4) . .
O1 Dy1 O7 C8 -129.2(17) . .
O4 Dy1 O7 C8 155(2) 2_666 .
O13 Dy1 O7 C8 4(2) . .
O6 Dy1 O7 C8 -50.6(19) 2_656 .
O5 Dy1 O7 C8 42.8(18) 1_654 .
O14 Dy1 O7 C8 98.8(19) . .
O15 Dy1 O7 C8 -126(2) . .
O20 Dy1 O7 C8 -153(13) . .
O20 C8 O8 O18 168.4(17) . .
O7 C8 O8 O18 151.6(16) . .
C9 C8 O8 O18 -27.6(17) . .
C10 C9 O9 O12 -22(2) . 2_655
C8 C9 O9 O12 163.9(14) . 2_655
C12 C9 O9 O12 -15.8(17) 2_655 2_655
C10 C9 O9 C13 2.8(18) . .
C8 C9 O9 C13 -171.2(11) . .
C12 C9 O9 C13 9.2(11) 2_655 .
C10 C9 O9 C11 -7.1(15) . 2_655
C8 C9 O9 C11 178.9(9) . 2_655
C12 C9 O9 C11 -0.8(8) 2_655 2_655
C11 C13 O9 C9 -35(3) 2_655 .
O12 C13 O9 C9 -151.6(16) 2_655 .
C12 C13 O9 C9 -2(2) . .
C14 C13 O9 C9 176.4(11) . .
C12 C13 O9 C9 -9.8(12) 2_655 .
C10 C13 O9 C9 -31(5) 2_655 .
C11 C13 O9 O12 117(4) 2_655 2_655
C12 C13 O9 O12 149(3) . 2_655
C14 C13 O9 O12 -32.1(12) . 2_655
C12 C13 O9 O12 141.8(18) 2_655 2_655
C10 C13 O9 O12 121(5) 2_655 2_655
O12 C13 O9 C11 -117(4) 2_655 2_655
C12 C13 O9 C11 33(2) . 2_655
C14 C13 O9 C11 -149(4) . 2_655
C12 C13 O9 C11 25(3) 2_655 2_655
C10 C13 O9 C11 4(2) 2_655 2_655
O12 C14 O10 O19 159.4(12) 2_655 .
O11 C14 O10 O19 -2.5(16) . .
C13 C14 O10 O19 -179.0(13) . .
C11 C14 O10 O19 172.1(16) 2_655 .
O12 C14 O11 O19 -154.9(18) 2_655 .
O10 C14 O11 O19 2.1(13) . .
C13 C14 O11 O19 178.7(13) . .
C11 C14 O11 O19 -174.3(9) 2_655 .
C12 C11 O12 C13 2(5) 2_655 2_655
C10 C11 O12 C13 -114(3) . 2_655
C12 C11 O12 C13 65(3) . 2_655
O9 C11 O12 C13 51(3) 2_655 2_655
C14 C11 O12 C13 -93(3) 2_655 2_655
C11 C11 O12 C13 54(3) 2_655 2_655
C13 C11 O12 C14 93(3) 2_655 2_655
C12 C11 O12 C14 94(5) 2_655 2_655
C10 C11 O12 C14 -21(2) . 2_655
C12 C11 O12 C14 157.5(13) . 2_655
O9 C11 O12 C14 143.4(14) 2_655 2_655
C11 C11 O12 C14 146.5(19) 2_655 2_655
C13 C11 O12 O9 -51(3) 2_655 2_655
C12 C11 O12 O9 -49(5) 2_655 2_655
C10 C11 O12 O9 -164.6(14) . 2_655
C12 C11 O12 O9 14.1(15) . 2_655
C14 C11 O12 O9 -143.4(14) 2_655 2_655
C11 C11 O12 O9 3(2) 2_655 2_655
O20 C8 O18 O8 -26(4) . .
O7 C8 O18 O8 -56(3) . .
C9 C8 O18 O8 155.0(16) . .
C14 O10 O19 O11 1.4(9) . .
O12 C14 O19 O10 -40(2) 2_655 .
O11 C14 O19 O10 178.0(13) . .
C13 C14 O19 O10 7(8) . .
C11 C14 O19 O10 -154(5) 2_655 .
O12 C14 O19 O11 142(3) 2_655 .
O10 C14 O19 O11 -178.0(13) . .
C13 C14 O19 O11 -171(9) . .
C11 C14 O19 O11 28(4) 2_655 .
C14 O11 O19 O10 -1.5(9) . .
O8 C8 O20 Dy1 -105.3(17) . .
O7 C8 O20 Dy1 -10(5) . .
C9 C8 O20 Dy1 90.7(15) . .
O18 C8 O20 Dy1 -88(4) . .
O1 Dy1 O20 C8 -136.6(12) . .
O7 Dy1 O20 C8 21(10) . .
O4 Dy1 O20 C8 148.3(15) 2_666 .
O13 Dy1 O20 C8 -3.0(17) . .
O6 Dy1 O20 C8 -55.8(14) 2_656 .
O5 Dy1 O20 C8 36.8(14) 1_654 .
O14 Dy1 O20 C8 95.5(14) . .
O15 Dy1 O20 C8 -130.8(15) . .
